data_9014623
loop_
_publ_author_name
'Pasero, M.'
'Perchiazzi, N.'

_publ_section_title
;
 Chalcomenite from Baccu Locci, Sardinia, Italy:
 mineral data and structure refinement
;
_journal_name_full 'Neues Jahrbuch fur Mineralogie, Monatshefte'
_journal_page_first 551
_journal_page_last 556
_journal_volume 1989
_journal_year 1989
_chemical_compound_source 'Baccu Locci, Sardinia, Italy'
_chemical_formula_sum 'Cu H4 O5 Se'
_chemical_name_mineral Chalcomenite
_space_group_IT_number 19
_symmetry_space_group_name_Hall 'P 2ac 2ab'
_symmetry_space_group_name_H-M 'P 21 21 21'
_cell_angle_alpha 90
_cell_angle_beta 90
_cell_angle_gamma 90
_cell_length_a 6.666
_cell_length_b 9.169
_cell_length_c 7.373
_cell_formula_units_Z 4
_cell_volume 450.642
_database_code_amcsd 0019225
_exptl_crystal_density_diffrn 3.339
_cod_original_formula_sum 'Cu Se O5 H4'
_cod_database_code 9014623

loop_
_space_group_symop_operation_xyz
x,y,z
-x,1/2+y,1/2-z
1/2+x,1/2-y,-z
1/2-x,-y,1/2+z

loop_
_atom_site_label
_atom_site_fract_x
_atom_site_fract_y
_atom_site_fract_z
_atom_site_U_iso_or_equiv
Cu 0.48150 0.84530 0.78600 0.01229
Se 0.27160 0.60830 0.54320 0.01039
O1 0.75890 0.78090 0.27330 0.01596
O2 0.03010 0.61350 0.47040 0.01406
O3 0.73330 0.94140 0.85630 0.01381
O4 0.95030 0.71600 0.95720 0.01659
O5 0.70870 0.55820 0.69160 0.02305
H41 0.08600 0.71000 0.91100 ?
H43 0.87400 0.78200 0.88200 ?
H52 0.85200 0.54100 0.64800 ?
H54 0.72000 0.62700 0.80300 ?

loop_
_cod_related_entry_id
_cod_related_entry_database
_cod_related_entry_code
1 AMCSD 0019225
